data_4069485
loop_
_publ_author_name
'Jim\'enez, Sonia'
'L\'opez, Jos\'e A.'
'Ciriano, Miguel A.'
'Tejel, Cristina'
'Mart\'inez, Alberto'
'S\'anchez-Delgado, Roberto A.'

_publ_section_title
;
 Selective Hydrogenation of Cinnamaldehyde and Other \a,\b-Unsaturated
 Substrates Catalyzed by Rhodium and Ruthenium Complexes
;
_journal_issue 11
_journal_name_full Organometallics
_journal_page_first 3193
_journal_paper_doi 10.1021/om900223p
_journal_volume 28
_journal_year 2009
_chemical_formula_moiety 'C53 H53 B P3 Rh, 2(C H2 Cl2)'
_chemical_formula_sum 'C55 H57 B Cl4 P3 Rh'
_chemical_formula_weight 1066.44
_chemical_name_systematic
;
 ?
;
_space_group_IT_number 2
_symmetry_cell_setting triclinic
_symmetry_space_group_name_Hall '-P 1'
_symmetry_space_group_name_H-M 'P -1'
_atom_sites_solution_hydrogens geom
_atom_sites_solution_primary direct
_atom_sites_solution_secondary difmap
_audit_creation_method SHELXL-97
_cell_angle_alpha 91.3980(10)
_cell_angle_beta 94.1190(10)
_cell_angle_gamma 103.3790(10)
_cell_formula_units_Z 2
_cell_length_a 12.0712(8)
_cell_length_b 13.5583(9)
_cell_length_c 15.4578(11)
_cell_measurement_reflns_used 5345
_cell_measurement_temperature 100(2)
_cell_measurement_theta_max 25.39
_cell_measurement_theta_min 2.27
_cell_volume 2452.7(3)
_computing_cell_refinement 'SAINT+ v. 6.01 (Bruker AXS, 2000)'
_computing_data_collection 'SMART v. 5.611 (Bruker AXS, 2000)'
_computing_data_reduction 'SAINT+ v. 6.01 (Bruker AXS, 2000)'
_computing_molecular_graphics
;
ORTEP3 for Windows - L. J. Farrugia, 
J. Appl. Crystallogr. 1997, 30, 565.
;
_computing_structure_refinement
;
SHELX97 - Programs for Crystal Structure Analysis (Release 97-2). 
G. M. Sheldrick, Institut fur Anorganische Chemie der Universitat, 
Tammanstrasse 4, D-3400 Gottingen, Germany, 1998.
;
_computing_structure_solution
;
SHELX97 - Programs for Crystal Structure Analysis (Release 97-2). 
G. M. Sheldrick, Institut fur Anorganische Chemie der Universitat, 
Tammanstrasse 4, D-3400 Gottingen, Germany, 1998.
;
_diffrn_ambient_temperature 100(2)
_diffrn_detector_area_resol_mean 8.26
_diffrn_measured_fraction_theta_full 0.998
_diffrn_measured_fraction_theta_max 0.993
_diffrn_measurement_device_type 'Bruker SMART APEX CCD system'
_diffrn_measurement_method '\W rotations with narrow frames'
_diffrn_radiation_monochromator graphite
_diffrn_radiation_source 'normal-focus sealed tube'
_diffrn_radiation_type MoK\a
_diffrn_radiation_wavelength 0.71073
_diffrn_reflns_av_R_equivalents 0.0449
_diffrn_reflns_av_sigmaI/netI 0.0842
_diffrn_reflns_limit_h_max 15
_diffrn_reflns_limit_h_min -15
_diffrn_reflns_limit_k_max 17
_diffrn_reflns_limit_k_min -17
_diffrn_reflns_limit_l_max 19
_diffrn_reflns_limit_l_min -19
_diffrn_reflns_number 29190
_diffrn_reflns_theta_full 25.20
_diffrn_reflns_theta_max 27.00
_diffrn_reflns_theta_min 1.74
_diffrn_standards_decay_% 'no decay'
_exptl_absorpt_coefficient_mu 0.702
_exptl_absorpt_correction_T_max 0.9391
_exptl_absorpt_correction_T_min 0.8587
_exptl_absorpt_correction_type multi-scan
_exptl_absorpt_process_details
; 
  SADABS: Area-Detector Absorption Correction.  v. 2.10 Bruker-AXS 
;
_exptl_crystal_colour yellow
_exptl_crystal_density_diffrn 1.444
_exptl_crystal_density_method 'not measured'
_exptl_crystal_description prism
_exptl_crystal_F_000 1100
_exptl_crystal_size_max 0.162
_exptl_crystal_size_mid 0.108
_exptl_crystal_size_min 0.089
_refine_diff_density_max 0.886
_refine_diff_density_min -1.187
_refine_diff_density_rms 0.097
_refine_ls_extinction_method none
_refine_ls_goodness_of_fit_ref 0.977
_refine_ls_hydrogen_treatment constr
_refine_ls_matrix_type full
_refine_ls_number_parameters 590
_refine_ls_number_reflns 10649
_refine_ls_number_restraints 7
_refine_ls_restrained_S_all 0.977
_refine_ls_R_factor_all 0.0670
_refine_ls_R_factor_gt 0.0478
_refine_ls_shift/su_max 0.004
_refine_ls_shift/su_mean 0.000
_refine_ls_structure_factor_coef Fsqd
_refine_ls_weighting_details 'calc w=1/[\s^2^(Fo^2^)+(0.0472P)^2^+0.0000P] where P=(Fo^2^+2Fc^2^)/3'
_refine_ls_weighting_scheme calc
_refine_ls_wR_factor_gt 0.1053
_refine_ls_wR_factor_ref 0.1122
_reflns_number_gt 8168
_reflns_number_total 10649
_reflns_threshold_expression >2sigma(I)
_cod_data_source_file om900223p_si_002.cif
_cod_data_source_block cta16ac
_cod_original_sg_symbol_H-M P-1
_cod_database_code 4069485

loop_
_symmetry_equiv_pos_as_xyz
'x, y, z'
'-x, -y, -z'

loop_
_atom_site_label
_atom_site_type_symbol
_atom_site_fract_x
_atom_site_fract_y
_atom_site_fract_z
_atom_site_U_iso_or_equiv
_atom_site_adp_type
_atom_site_occupancy
_atom_site_symmetry_multiplicity
_atom_site_calc_flag
_atom_site_refinement_flags
_atom_site_disorder_assembly
_atom_site_disorder_group
Rh Rh 0.60042(2) 0.87369(2) 0.703567(18) 0.01303(8) Uani 1 1 d . . .
P1 P 0.45997(8) 0.72056(7) 0.73622(6) 0.0153(2) Uani 1 1 d . . .
P2 P 0.69142(8) 0.77474(7) 0.62189(6) 0.0160(2) Uani 1 1 d . . .
P3 P 0.72825(8) 0.84755(7) 0.82163(6) 0.0151(2) Uani 1 1 d . . .
B B 0.6613(4) 0.6307(3) 0.7613(3) 0.0168(9) Uani 1 1 d . . .
C1 C 0.3761(3) 0.6532(3) 0.6395(2) 0.0171(8) Uani 1 1 d . . .
C2 C 0.3711(3) 0.5520(3) 0.6166(2) 0.0217(8) Uani 1 1 d . . .
H2 H 0.4076 0.5130 0.6545 0.026 Uiso 1 1 calc R . .
C3 C 0.3133(3) 0.5073(3) 0.5393(3) 0.0286(10) Uani 1 1 d . . .
H3 H 0.3127 0.4389 0.5240 0.034 Uiso 1 1 calc R . .
C4 C 0.2563(3) 0.5622(3) 0.4844(3) 0.0274(9) Uani 1 1 d . . .
H4 H 0.2173 0.5317 0.4314 0.033 Uiso 1 1 calc R . .
C5 C 0.2568(3) 0.6604(3) 0.5072(2) 0.0217(8) Uani 1 1 d . . .
H5 H 0.2161 0.6976 0.4707 0.026 Uiso 1 1 calc R . .
C6 C 0.3167(3) 0.7062(3) 0.5837(2) 0.0194(8) Uani 1 1 d . . .
H6 H 0.3173 0.7748 0.5982 0.023 Uiso 1 1 calc R . .
C7 C 0.3439(3) 0.7275(3) 0.8062(2) 0.0172(8) Uani 1 1 d . . .
C8 C 0.2279(3) 0.6957(3) 0.7792(3) 0.0240(9) Uani 1 1 d . . .
H8 H 0.2056 0.6679 0.7219 0.029 Uiso 1 1 calc R . .
C9 C 0.1448(3) 0.7039(3) 0.8343(3) 0.0303(10) Uani 1 1 d . . .
H9 H 0.0664 0.6818 0.8142 0.036 Uiso 1 1 calc R . .
C10 C 0.1746(4) 0.7441(3) 0.9183(3) 0.0276(9) Uani 1 1 d . . .
H10 H 0.1174 0.7500 0.9560 0.033 Uiso 1 1 calc R . .
C11 C 0.2886(3) 0.7751(3) 0.9462(2) 0.0225(9) Uani 1 1 d . . .
H11 H 0.3101 0.8022 1.0038 0.027 Uiso 1 1 calc R . .
C12 C 0.3728(3) 0.7675(3) 0.8910(2) 0.0194(8) Uani 1 1 d . . .
H12 H 0.4510 0.7897 0.9115 0.023 Uiso 1 1 calc R . .
C13 C 0.6566(3) 0.7634(3) 0.5025(2) 0.0173(8) Uani 1 1 d . . .
C14 C 0.5526(3) 0.7027(3) 0.4682(2) 0.0207(8) Uani 1 1 d . . .
H14 H 0.4979 0.6717 0.5065 0.025 Uiso 1 1 calc R . .
C15 C 0.5271(3) 0.6865(3) 0.3788(2) 0.0222(8) Uani 1 1 d . . .
H15 H 0.4557 0.6450 0.3565 0.027 Uiso 1 1 calc R . .
C16 C 0.6064(4) 0.7312(3) 0.3228(2) 0.0246(9) Uani 1 1 d . . .
H16 H 0.5901 0.7192 0.2619 0.030 Uiso 1 1 calc R . .
C17 C 0.7092(4) 0.7932(3) 0.3552(2) 0.0256(9) Uani 1 1 d . . .
H17 H 0.7631 0.8245 0.3164 0.031 Uiso 1 1 calc R . .
C18 C 0.7345(3) 0.8103(3) 0.4446(2) 0.0220(8) Uani 1 1 d . . .
H18 H 0.8050 0.8540 0.4663 0.026 Uiso 1 1 calc R . .
C19 C 0.8477(3) 0.8215(3) 0.6236(2) 0.0207(8) Uani 1 1 d . . .
C20 C 0.9191(3) 0.7577(3) 0.6040(3) 0.0286(10) Uani 1 1 d . . .
H20 H 0.8878 0.6871 0.5935 0.034 Uiso 1 1 calc R . .
C21 C 1.0344(4) 0.7965(4) 0.5997(3) 0.0391(12) Uani 1 1 d . . .
H21 H 1.0825 0.7524 0.5869 0.047 Uiso 1 1 calc R . .
C22 C 1.0808(4) 0.8998(4) 0.6142(3) 0.0404(12) Uani 1 1 d . . .
H22 H 1.1604 0.9262 0.6110 0.049 Uiso 1 1 calc R . .
C23 C 1.0125(4) 0.9637(4) 0.6330(3) 0.0347(11) Uani 1 1 d . . .
H23 H 1.0442 1.0343 0.6427 0.042 Uiso 1 1 calc R . .
C24 C 0.8964(3) 0.9245(3) 0.6378(2) 0.0243(9) Uani 1 1 d . . .
H24 H 0.8491 0.9691 0.6510 0.029 Uiso 1 1 calc R . .
C25 C 0.8670(3) 0.9392(3) 0.8444(2) 0.0180(8) Uani 1 1 d . . .
C26 C 0.8832(3) 1.0403(3) 0.8234(2) 0.0248(9) Uani 1 1 d . . .
H26 H 0.8219 1.0632 0.7951 0.030 Uiso 1 1 calc R . .
C27 C 0.9883(3) 1.1088(3) 0.8433(3) 0.0282(9) Uani 1 1 d . . .
H27 H 0.9975 1.1780 0.8296 0.034 Uiso 1 1 calc R . .
C28 C 1.0784(4) 1.0761(3) 0.8829(3) 0.0331(10) Uani 1 1 d . . .
H28 H 1.1503 1.1222 0.8960 0.040 Uiso 1 1 calc R . .
C29 C 1.0631(4) 0.9757(3) 0.9033(3) 0.0443(13) Uani 1 1 d . . .
H29 H 1.1252 0.9527 0.9301 0.053 Uiso 1 1 calc R . .
C30 C 0.9586(3) 0.9081(3) 0.8854(3) 0.0309(10) Uani 1 1 d . . .
H30 H 0.9494 0.8396 0.9013 0.037 Uiso 1 1 calc R . .
C31 C 0.6783(3) 0.8478(3) 0.9321(2) 0.0150(7) Uani 1 1 d . . .
C32 C 0.6645(3) 0.9378(3) 0.9713(2) 0.0188(8) Uani 1 1 d . . .
H32 H 0.6858 0.9993 0.9420 0.023 Uiso 1 1 calc R . .
C33 C 0.6207(3) 0.9398(3) 1.0514(2) 0.0217(8) Uani 1 1 d . . .
H33 H 0.6105 1.0018 1.0757 0.026 Uiso 1 1 calc R . .
C34 C 0.5916(3) 0.8515(3) 1.0964(2) 0.0225(9) Uani 1 1 d . . .
H34 H 0.5601 0.8520 1.1509 0.027 Uiso 1 1 calc R . .
C35 C 0.6093(3) 0.7623(3) 1.0601(2) 0.0213(8) Uani 1 1 d . . .
H35 H 0.5920 0.7016 1.0910 0.026 Uiso 1 1 calc R . .
C36 C 0.6519(3) 0.7608(3) 0.9796(2) 0.0180(8) Uani 1 1 d . . .
H36 H 0.6634 0.6989 0.9561 0.022 Uiso 1 1 calc R . .
C37 C 0.5295(3) 0.6293(3) 0.7884(2) 0.0173(8) Uani 1 1 d . . .
H37A H 0.5328 0.6416 0.8520 0.026 Uiso 1 1 calc R . .
H37B H 0.4809 0.5604 0.7746 0.026 Uiso 1 1 calc R . .
C38 C 0.6677(3) 0.6441(3) 0.6549(2) 0.0180(8) Uani 1 1 d . . .
H38A H 0.5954 0.6045 0.6248 0.027 Uiso 1 1 calc R . .
H38B H 0.7303 0.6148 0.6357 0.027 Uiso 1 1 calc R . .
C39 C 0.7621(3) 0.7238(3) 0.8120(2) 0.0161(8) Uani 1 1 d . . .
H39A H 0.8322 0.7316 0.7807 0.024 Uiso 1 1 calc R . .
H39B H 0.7800 0.7023 0.8711 0.024 Uiso 1 1 calc R . .
C40 C 0.6971(3) 0.5257(3) 0.7883(2) 0.0177(8) Uani 1 1 d . . .
C41 C 0.6310(3) 0.4483(3) 0.8326(2) 0.0242(9) Uani 1 1 d . . .
H41 H 0.5564 0.4531 0.8449 0.029 Uiso 1 1 calc R . .
C42 C 0.6694(4) 0.3644(3) 0.8598(3) 0.0323(10) Uani 1 1 d . . .
H42 H 0.6213 0.3136 0.8903 0.039 Uiso 1 1 calc R . .
C43 C 0.7767(4) 0.3542(3) 0.8429(3) 0.0281(10) Uani 1 1 d . . .
H43 H 0.8034 0.2971 0.8620 0.034 Uiso 1 1 calc R . .
C44 C 0.8448(4) 0.4280(3) 0.7977(3) 0.0289(10) Uani 1 1 d . . .
H44 H 0.9187 0.4217 0.7847 0.035 Uiso 1 1 calc R . .
C45 C 0.8051(3) 0.5115(3) 0.7715(2) 0.0262(9) Uani 1 1 d . . .
H45 H 0.8534 0.5616 0.7405 0.031 Uiso 1 1 calc R . .
C46 C 0.6318(3) 0.9784(3) 0.5984(2) 0.0166(8) Uani 1 1 d . . .
H46 H 0.6780 0.9574 0.5568 0.025 Uiso 1 1 d R . .
C47 C 0.5153(3) 0.9246(3) 0.5921(2) 0.0162(8) Uani 1 1 d . . .
H47 H 0.4917 0.8783 0.5412 0.024 Uiso 1 1 d R . .
C48 C 0.4188(3) 0.9742(3) 0.6127(2) 0.0173(8) Uani 1 1 d . . .
H48A H 0.3501 0.9432 0.5738 0.026 Uiso 1 1 calc R . .
H48B H 0.4412 1.0472 0.6007 0.026 Uiso 1 1 calc R . .
C49 C 0.3885(3) 0.9631(3) 0.7071(2) 0.0181(8) Uani 1 1 d . . .
H49A H 0.3571 1.0211 0.7250 0.027 Uiso 1 1 calc R . .
H49B H 0.3284 0.9002 0.7112 0.027 Uiso 1 1 calc R . .
C50 C 0.4901(3) 0.9594(3) 0.7682(2) 0.0205(8) Uani 1 1 d . . .
H50 H 0.4786 0.9318 0.8264 0.031 Uiso 1 1 d R . .
C51 C 0.5968(3) 1.0253(3) 0.7677(2) 0.0189(8) Uani 1 1 d . . .
H51 H 0.6454 1.0373 0.8256 0.028 Uiso 1 1 d R . .
C52 C 0.6231(3) 1.1153(3) 0.7092(2) 0.0216(8) Uani 1 1 d . . .
H52A H 0.6778 1.1725 0.7413 0.032 Uiso 1 1 calc R . .
H52B H 0.5520 1.1375 0.6935 0.032 Uiso 1 1 calc R . .
C53 C 0.6738(3) 1.0882(3) 0.6264(2) 0.0205(8) Uani 1 1 d . . .
H53A H 0.6536 1.1305 0.5792 0.031 Uiso 1 1 calc R . .
H53B H 0.7581 1.1043 0.6364 0.031 Uiso 1 1 calc R . .
C60 C 0.0961(5) 0.3775(4) 0.6603(5) 0.091(2) Uani 1 1 d . . .
H60A H 0.1614 0.3724 0.6265 0.136 Uiso 1 1 calc R . .
H60B H 0.1247 0.3911 0.7221 0.136 Uiso 1 1 calc R . .
Cl1 Cl 0.03763(12) 0.47944(12) 0.62280(11) 0.0668(4) Uani 1 1 d . . .
Cl2 Cl -0.00869(13) 0.26148(11) 0.64877(10) 0.0630(4) Uani 1 1 d . . .
C61A C 0.1815(5) 0.4740(4) 0.9765(4) 0.0374(14) Uani 0.824(4) 1 d PD A 1
Cl3A Cl 0.30581(16) 0.48774(12) 0.91865(13) 0.0654(7) Uani 0.824(4) 1 d PD A 1
Cl4A Cl 0.08901(15) 0.35377(15) 0.94818(13) 0.0556(6) Uani 0.824(4) 1 d PD A 1
C61B C 0.200(3) 0.479(2) 0.9397(18) 0.057(12) Uiso 0.176(4) 1 d PD A 2
Cl4B Cl 0.0774(10) 0.3982(11) 0.9772(8) 0.086(4) Uiso 0.176(4) 1 d PD A 2
Cl3B Cl 0.2385(11) 0.4236(10) 0.8423(8) 0.110(5) Uiso 0.176(4) 1 d PD A 2

loop_
_atom_site_aniso_label
_atom_site_aniso_U_11
_atom_site_aniso_U_22
_atom_site_aniso_U_33
_atom_site_aniso_U_23
_atom_site_aniso_U_13
_atom_site_aniso_U_12
Rh 0.01670(15) 0.01396(14) 0.00953(14) -0.00244(10) -0.00023(11) 0.00650(11)
P1 0.0179(5) 0.0159(5) 0.0132(5) -0.0029(4) -0.0003(4) 0.0071(4)
P2 0.0192(5) 0.0188(5) 0.0115(5) -0.0027(4) 0.0001(4) 0.0082(4)
P3 0.0180(5) 0.0161(5) 0.0118(5) -0.0033(4) -0.0007(4) 0.0058(4)
B 0.021(2) 0.017(2) 0.014(2) -0.0040(16) 0.0005(17) 0.0085(17)
C1 0.0173(19) 0.0176(18) 0.0166(19) -0.0045(15) 0.0024(15) 0.0048(15)
C2 0.023(2) 0.023(2) 0.021(2) -0.0035(16) -0.0040(16) 0.0110(17)
C3 0.034(2) 0.022(2) 0.031(2) -0.0106(18) -0.0064(19) 0.0115(18)
C4 0.027(2) 0.031(2) 0.023(2) -0.0112(18) -0.0074(18) 0.0086(18)
C5 0.019(2) 0.027(2) 0.020(2) -0.0033(16) -0.0027(16) 0.0102(17)
C6 0.019(2) 0.0184(19) 0.021(2) -0.0032(16) 0.0007(16) 0.0049(16)
C7 0.021(2) 0.0161(18) 0.0161(19) 0.0024(15) 0.0032(15) 0.0059(15)
C8 0.025(2) 0.027(2) 0.020(2) -0.0001(17) 0.0034(17) 0.0078(17)
C9 0.019(2) 0.043(3) 0.030(2) 0.005(2) 0.0029(18) 0.0079(19)
C10 0.032(2) 0.031(2) 0.025(2) 0.0029(18) 0.0101(18) 0.0150(19)
C11 0.031(2) 0.022(2) 0.018(2) 0.0022(16) 0.0069(17) 0.0129(18)
C12 0.020(2) 0.0174(19) 0.022(2) 0.0009(16) 0.0009(16) 0.0072(16)
C13 0.025(2) 0.0208(19) 0.0101(18) -0.0034(15) 0.0012(15) 0.0136(16)
C14 0.024(2) 0.027(2) 0.0154(19) 0.0003(16) 0.0033(16) 0.0141(17)
C15 0.025(2) 0.026(2) 0.018(2) -0.0050(16) -0.0050(16) 0.0126(17)
C16 0.040(3) 0.028(2) 0.0091(18) -0.0042(16) -0.0031(17) 0.0185(19)
C17 0.034(2) 0.028(2) 0.018(2) 0.0018(17) 0.0049(18) 0.0131(19)
C18 0.026(2) 0.024(2) 0.017(2) -0.0014(16) 0.0021(16) 0.0092(17)
C19 0.020(2) 0.032(2) 0.0119(19) -0.0001(16) 0.0015(15) 0.0109(17)
C20 0.027(2) 0.037(2) 0.026(2) 0.0013(19) 0.0066(18) 0.0143(19)
C21 0.026(2) 0.060(3) 0.039(3) 0.001(2) 0.007(2) 0.023(2)
C22 0.018(2) 0.070(4) 0.032(3) 0.001(2) 0.0042(19) 0.007(2)
C23 0.025(2) 0.045(3) 0.030(2) -0.003(2) 0.0032(19) 0.001(2)
C24 0.021(2) 0.035(2) 0.018(2) -0.0020(17) 0.0007(16) 0.0079(18)
C25 0.0190(19) 0.022(2) 0.0120(18) -0.0061(15) 0.0000(15) 0.0044(16)
C26 0.025(2) 0.028(2) 0.020(2) -0.0021(17) -0.0012(17) 0.0053(18)
C27 0.029(2) 0.022(2) 0.029(2) -0.0006(18) -0.0013(19) -0.0004(18)
C28 0.023(2) 0.031(2) 0.039(3) -0.006(2) -0.0056(19) -0.0016(19)
C29 0.031(3) 0.038(3) 0.061(3) 0.000(2) -0.021(2) 0.009(2)
C30 0.026(2) 0.025(2) 0.040(3) 0.0012(19) -0.007(2) 0.0049(18)
C31 0.0146(18) 0.0212(19) 0.0093(17) -0.0040(14) -0.0024(14) 0.0058(15)
C32 0.023(2) 0.0194(19) 0.0150(19) -0.0024(15) -0.0015(16) 0.0088(16)
C33 0.028(2) 0.023(2) 0.017(2) -0.0057(16) 0.0008(16) 0.0116(17)
C34 0.028(2) 0.028(2) 0.0127(19) -0.0035(16) 0.0036(16) 0.0076(17)
C35 0.026(2) 0.0176(19) 0.019(2) 0.0009(16) -0.0005(16) 0.0046(16)
C36 0.022(2) 0.0191(19) 0.0135(19) -0.0040(15) -0.0014(15) 0.0082(16)
C37 0.021(2) 0.0175(18) 0.0137(19) -0.0030(15) -0.0015(15) 0.0064(15)
C38 0.022(2) 0.0186(19) 0.0157(19) -0.0037(15) -0.0025(15) 0.0102(16)
C39 0.0184(19) 0.0172(18) 0.0145(18) -0.0025(14) -0.0004(15) 0.0091(15)
C40 0.024(2) 0.0170(18) 0.0135(18) -0.0092(15) -0.0045(15) 0.0100(16)
C41 0.024(2) 0.024(2) 0.026(2) 0.0020(17) -0.0025(17) 0.0096(17)
C42 0.034(3) 0.023(2) 0.039(3) 0.0078(19) -0.002(2) 0.0060(19)
C43 0.037(3) 0.018(2) 0.031(2) -0.0024(17) -0.0109(19) 0.0140(18)
C44 0.035(2) 0.032(2) 0.025(2) -0.0005(18) -0.0001(19) 0.020(2)
C45 0.034(2) 0.028(2) 0.020(2) 0.0008(17) 0.0037(18) 0.0136(19)
C46 0.023(2) 0.0186(19) 0.0113(18) 0.0017(14) 0.0034(15) 0.0095(16)
C47 0.022(2) 0.0192(19) 0.0089(17) 0.0000(14) -0.0011(15) 0.0076(16)
C48 0.020(2) 0.0169(18) 0.0153(19) -0.0001(15) -0.0004(15) 0.0065(15)
C49 0.023(2) 0.0162(18) 0.0176(19) -0.0009(15) 0.0028(16) 0.0100(16)
C50 0.029(2) 0.022(2) 0.0149(19) -0.0053(16) 0.0025(16) 0.0151(17)
C51 0.030(2) 0.0162(18) 0.0124(18) -0.0069(15) -0.0031(16) 0.0121(16)
C52 0.026(2) 0.0177(19) 0.021(2) -0.0048(16) -0.0034(16) 0.0068(16)
C53 0.022(2) 0.0185(19) 0.020(2) 0.0016(16) -0.0001(16) 0.0033(16)
C60 0.056(4) 0.064(4) 0.160(7) 0.045(5) 0.028(4) 0.019(3)
Cl1 0.0492(9) 0.0679(10) 0.0871(12) 0.0280(9) 0.0166(8) 0.0152(7)
Cl2 0.0636(10) 0.0579(9) 0.0684(10) 0.0099(8) 0.0115(8) 0.0131(7)
C61A 0.041(4) 0.030(3) 0.041(4) -0.002(3) 0.015(3) 0.005(3)
Cl3A 0.0751(14) 0.0385(10) 0.0923(16) 0.0215(9) 0.0503(12) 0.0181(9)
Cl4A 0.0489(11) 0.0468(11) 0.0624(12) -0.0024(9) -0.0121(9) -0.0011(8)

loop_
_atom_type_symbol
_atom_type_description
_atom_type_scat_dispersion_real
_atom_type_scat_dispersion_imag
_atom_type_scat_source
C C 0.0033 0.0016 'International Tables Vol C Tables 4.2.6.8 and 6.1.1.4'
H H 0.0000 0.0000 'International Tables Vol C Tables 4.2.6.8 and 6.1.1.4'
B B 0.0013 0.0007 'International Tables Vol C Tables 4.2.6.8 and 6.1.1.4'
P P 0.1023 0.0942 'International Tables Vol C Tables 4.2.6.8 and 6.1.1.4'
Rh Rh -1.1178 0.9187 'International Tables Vol C Tables 4.2.6.8 and 6.1.1.4'
Cl Cl 0.1484 0.1585 'International Tables Vol C Tables 4.2.6.8 and 6.1.1.4'

loop_
_geom_angle_atom_site_label_1
_geom_angle_atom_site_label_2
_geom_angle_atom_site_label_3
_geom_angle
C47 Rh C46 38.31(13)
C47 Rh C50 79.41(13)
C46 Rh C50 93.71(13)
C47 Rh C51 85.41(13)
C46 Rh C51 76.70(13)
C50 Rh C51 35.93(13)
C47 Rh P2 94.22(10)
C46 Rh P2 84.63(9)
C50 Rh P2 171.37(10)
C51 Rh P2 150.20(10)
C47 Rh P3 167.54(10)
C46 Rh P3 129.39(10)
C50 Rh P3 102.44(10)
C51 Rh P3 89.07(9)
P2 Rh P3 85.04(3)
C47 Rh P1 101.52(10)
C46 Rh P1 138.30(10)
C50 Rh P1 86.08(10)
C51 Rh P1 119.80(10)
P2 Rh P1 89.53(3)
P3 Rh P1 90.91(3)
C37 P1 C1 105.86(16)
C37 P1 C7 103.59(16)
C1 P1 C7 100.24(16)
C37 P1 Rh 110.98(12)
C1 P1 Rh 113.63(12)
C7 P1 Rh 120.96(12)
C38 P2 C19 105.69(17)
C38 P2 C13 104.24(16)
C19 P2 C13 98.91(16)
C38 P2 Rh 113.34(12)
C19 P2 Rh 114.89(12)
C13 P2 Rh 118.00(11)
C39 P3 C25 105.42(16)
C39 P3 C31 102.47(16)
C25 P3 C31 97.98(16)
C39 P3 Rh 111.87(12)
C25 P3 Rh 119.44(12)
C31 P3 Rh 117.42(11)
C40 B C38 109.6(3)
C40 B C37 110.6(3)
C38 B C37 109.8(3)
C40 B C39 105.2(3)
C38 B C39 107.8(3)
C37 B C39 113.7(3)
C2 C1 C6 117.5(3)
C2 C1 P1 123.6(3)
C6 C1 P1 118.9(3)
C3 C2 C1 121.0(4)
C3 C2 H2 119.5
C1 C2 H2 119.5
C4 C3 C2 120.4(4)
C4 C3 H3 119.8
C2 C3 H3 119.8
C5 C4 C3 119.5(4)
C5 C4 H4 120.2
C3 C4 H4 120.2
C4 C5 C6 120.3(4)
C4 C5 H5 119.9
C6 C5 H5 119.9
C5 C6 C1 121.3(3)
C5 C6 H6 119.3
C1 C6 H6 119.3
C12 C7 C8 117.4(3)
C12 C7 P1 118.7(3)
C8 C7 P1 123.9(3)
C9 C8 C7 121.3(4)
C9 C8 H8 119.4
C7 C8 H8 119.4
C8 C9 C10 120.8(4)
C8 C9 H9 119.6
C10 C9 H9 119.6
C11 C10 C9 118.7(4)
C11 C10 H10 120.7
C9 C10 H10 120.7
C10 C11 C12 120.9(4)
C10 C11 H11 119.5
C12 C11 H11 119.5
C11 C12 C7 120.9(4)
C11 C12 H12 119.6
C7 C12 H12 119.6
C14 C13 C18 118.2(3)
C14 C13 P2 119.8(3)
C18 C13 P2 121.9(3)
C13 C14 C15 121.3(4)
C13 C14 H14 119.3
C15 C14 H14 119.3
C16 C15 C14 119.6(4)
C16 C15 H15 120.2
C14 C15 H15 120.2
C15 C16 C17 120.1(3)
C15 C16 H16 119.9
C17 C16 H16 119.9
C16 C17 C18 120.4(4)
C16 C17 H17 119.8
C18 C17 H17 119.8
C17 C18 C13 120.3(4)
C17 C18 H18 119.8
C13 C18 H18 119.8
C24 C19 C20 118.1(4)
C24 C19 P2 119.6(3)
C20 C19 P2 122.0(3)
C21 C20 C19 120.5(4)
C21 C20 H20 119.7
C19 C20 H20 119.7
C20 C21 C22 120.1(4)
C20 C21 H21 119.9
C22 C21 H21 119.9
C23 C22 C21 120.3(4)
C23 C22 H22 119.8
C21 C22 H22 119.8
C22 C23 C24 119.5(4)
C22 C23 H23 120.2
C24 C23 H23 120.2
C23 C24 C19 121.4(4)
C23 C24 H24 119.3
C19 C24 H24 119.3
C26 C25 C30 118.0(4)
C26 C25 P3 122.1(3)
C30 C25 P3 119.9(3)
C25 C26 C27 121.0(4)
C25 C26 H26 119.5
C27 C26 H26 119.5
C28 C27 C26 120.0(4)
C28 C27 H27 120.0
C26 C27 H27 120.0
C27 C28 C29 119.2(4)
C27 C28 H28 120.4
C29 C28 H28 120.4
C28 C29 C30 120.9(4)
C28 C29 H29 119.5
C30 C29 H29 119.5
C29 C30 C25 120.7(4)
C29 C30 H30 119.6
C25 C30 H30 119.6
C36 C31 C32 116.9(3)
C36 C31 P3 122.8(3)
C32 C31 P3 120.3(3)
C33 C32 C31 121.9(3)
C33 C32 H32 119.1
C31 C32 H32 119.1
C32 C33 C34 120.2(3)
C32 C33 H33 119.9
C34 C33 H33 119.9
C33 C34 C35 118.7(3)
C33 C34 H34 120.7
C35 C34 H34 120.7
C36 C35 C34 120.7(3)
C36 C35 H35 119.6
C34 C35 H35 119.6
C35 C36 C31 121.5(3)
C35 C36 H36 119.2
C31 C36 H36 119.2
B C37 P1 116.2(2)
B C37 H37A 108.2
P1 C37 H37A 108.2
B C37 H37B 108.2
P1 C37 H37B 108.2
H37A C37 H37B 107.4
B C38 P2 114.4(2)
B C38 H38A 108.7
P2 C38 H38A 108.7
B C38 H38B 108.7
P2 C38 H38B 108.7
H38A C38 H38B 107.6
B C39 P3 116.5(2)
B C39 H39A 108.2
P3 C39 H39A 108.2
B C39 H39B 108.2
P3 C39 H39B 108.2
H39A C39 H39B 107.3
C41 C40 C45 114.8(3)
C41 C40 B 125.3(3)
C45 C40 B 119.8(3)
C42 C41 C40 122.8(4)
C42 C41 H41 118.6
C40 C41 H41 118.6
C43 C42 C41 120.4(4)
C43 C42 H42 119.8
C41 C42 H42 119.8
C42 C43 C44 119.0(4)
C42 C43 H43 120.5
C44 C43 H43 120.5
C43 C44 C45 119.7(4)
C43 C44 H44 120.1
C45 C44 H44 120.1
C44 C45 C40 123.2(4)
C44 C45 H45 118.4
C40 C45 H45 118.4
C47 C46 C53 124.6(3)
C47 C46 Rh 69.80(19)
C53 C46 Rh 115.3(2)
C47 C46 H46 115.4
C53 C46 H46 112.3
Rh C46 H46 112.1
C46 C47 C48 122.8(3)
C46 C47 Rh 71.89(19)
C48 C47 Rh 114.6(2)
C46 C47 H47 114.9
C48 C47 H47 109.9
Rh C47 H47 118.5
C47 C48 C49 113.1(3)
C47 C48 H48A 109.0
C49 C48 H48A 109.0
C47 C48 H48B 109.0
C49 C48 H48B 109.0
H48A C48 H48B 107.8
C50 C49 C48 112.4(3)
C50 C49 H49A 109.1
C48 C49 H49A 109.1
C50 C49 H49B 109.1
C48 C49 H49B 109.1
H49A C49 H49B 107.9
C51 C50 C49 124.5(3)
C51 C50 Rh 73.6(2)
C49 C50 Rh 109.5(2)
C51 C50 H50 110.5
C49 C50 H50 119.9
Rh C50 H50 107.2
C50 C51 C52 123.9(3)
C50 C51 Rh 70.4(2)
C52 C51 Rh 114.8(2)
C50 C51 H51 116.0
C52 C51 H51 112.9
Rh C51 H51 111.0
C51 C52 C53 111.5(3)
C51 C52 H52A 109.3
C53 C52 H52A 109.3
C51 C52 H52B 109.3
C53 C52 H52B 109.3
H52A C52 H52B 108.0
C46 C53 C52 112.6(3)
C46 C53 H53A 109.1
C52 C53 H53A 109.1
C46 C53 H53B 109.1
C52 C53 H53B 109.1
H53A C53 H53B 107.8
Cl2 C60 Cl1 110.5(4)
Cl2 C60 H60A 109.5
Cl1 C60 H60A 109.5
Cl2 C60 H60B 109.5
Cl1 C60 H60B 109.5
H60A C60 H60B 108.1
Cl4A C61A Cl3A 109.1(3)
Cl4B C61B Cl3B 109.9(14)

loop_
_geom_bond_atom_site_label_1
_geom_bond_atom_site_label_2
_geom_bond_distance
Rh C47 2.153(3)
Rh C46 2.180(3)
Rh C50 2.230(3)
Rh C51 2.271(3)
Rh P2 2.3236(10)
Rh P3 2.3911(10)
Rh P1 2.4464(10)
P1 C37 1.821(3)
P1 C1 1.839(4)
P1 C7 1.848(4)
P2 C38 1.820(4)
P2 C19 1.844(4)
P2 C13 1.857(4)
P3 C39 1.822(3)
P3 C25 1.846(4)
P3 C31 1.852(3)
B C40 1.636(5)
B C38 1.665(5)
B C37 1.670(5)
B C39 1.671(5)
C1 C2 1.395(5)
C1 C6 1.398(5)
C2 C3 1.389(5)
C2 H2 0.9500
C3 C4 1.389(5)
C3 H3 0.9500
C4 C5 1.369(5)
C4 H4 0.9500
C5 C6 1.392(5)
C5 H5 0.9500
C6 H6 0.9500
C7 C12 1.395(5)
C7 C8 1.397(5)
C8 C9 1.383(5)
C8 H8 0.9500
C9 C10 1.387(6)
C9 H9 0.9500
C10 C11 1.376(5)
C10 H10 0.9500
C11 C12 1.393(5)
C11 H11 0.9500
C12 H12 0.9500
C13 C14 1.393(5)
C13 C18 1.401(5)
C14 C15 1.395(5)
C14 H14 0.9500
C15 C16 1.381(5)
C15 H15 0.9500
C16 C17 1.381(5)
C16 H16 0.9500
C17 C18 1.396(5)
C17 H17 0.9500
C18 H18 0.9500
C19 C24 1.390(5)
C19 C20 1.396(5)
C20 C21 1.376(6)
C20 H20 0.9500
C21 C22 1.390(6)
C21 H21 0.9500
C22 C23 1.366(6)
C22 H22 0.9500
C23 C24 1.387(5)
C23 H23 0.9500
C24 H24 0.9500
C25 C26 1.388(5)
C25 C30 1.389(5)
C26 C27 1.397(5)
C26 H26 0.9500
C27 C28 1.376(6)
C27 H27 0.9500
C28 C29 1.378(6)
C28 H28 0.9500
C29 C30 1.382(6)
C29 H29 0.9500
C30 H30 0.9500
C31 C36 1.391(5)
C31 C32 1.398(5)
C32 C33 1.384(5)
C32 H32 0.9500
C33 C34 1.386(5)
C33 H33 0.9500
C34 C35 1.388(5)
C34 H34 0.9500
C35 C36 1.383(5)
C35 H35 0.9500
C36 H36 0.9500
C37 H37A 0.9900
C37 H37B 0.9900
C38 H38A 0.9900
C38 H38B 0.9900
C39 H39A 0.9900
C39 H39B 0.9900
C40 C41 1.391(5)
C40 C45 1.402(5)
C41 C42 1.387(5)
C41 H41 0.9500
C42 C43 1.377(6)
C42 H42 0.9500
C43 C44 1.379(6)
C43 H43 0.9500
C44 C45 1.386(5)
C44 H44 0.9500
C45 H45 0.9500
C46 C47 1.422(5)
C46 C53 1.500(5)
C46 H46 0.9596
C47 C48 1.521(5)
C47 H47 0.9782
C48 C49 1.532(5)
C48 H48A 0.9900
C48 H48B 0.9900
C49 C50 1.504(5)
C49 H49A 0.9900
C49 H49B 0.9900
C50 C51 1.388(5)
C50 H50 0.9905
C51 C52 1.524(5)
C51 H51 1.0232
C52 C53 1.530(5)
C52 H52A 0.9900
C52 H52B 0.9900
C53 H53A 0.9900
C53 H53B 0.9900
C60 Cl2 1.772(6)
C60 Cl1 1.782(6)
C60 H60A 0.9900
C60 H60B 0.9900
C61A Cl4A 1.774(5)
C61A Cl3A 1.777(6)
C61B Cl4B 1.773(16)
C61B Cl3B 1.801(16)

loop_
_geom_torsion_atom_site_label_1
_geom_torsion_atom_site_label_2
_geom_torsion_atom_site_label_3
_geom_torsion_atom_site_label_4
_geom_torsion
C47 Rh P1 C37 151.66(16)
C46 Rh P1 C37 138.82(19)
C50 Rh P1 C37 -129.99(16)
C51 Rh P1 C37 -117.04(16)
P2 Rh P1 C37 57.45(13)
P3 Rh P1 C37 -27.58(13)
C47 Rh P1 C1 32.50(16)
C46 Rh P1 C1 19.66(19)
C50 Rh P1 C1 110.84(16)
C51 Rh P1 C1 123.80(16)
P2 Rh P1 C1 -61.72(13)
P3 Rh P1 C1 -146.75(13)
C47 Rh P1 C7 -86.77(17)
C46 Rh P1 C7 -99.61(19)
C50 Rh P1 C7 -8.42(17)
C51 Rh P1 C7 4.53(18)
P2 Rh P1 C7 179.02(14)
P3 Rh P1 C7 93.99(14)
C47 Rh P2 C38 -126.86(16)
C46 Rh P2 C38 -164.00(16)
C50 Rh P2 C38 -84.7(7)
C51 Rh P2 C38 145.0(2)
P3 Rh P2 C38 65.62(13)
P1 Rh P2 C38 -25.34(13)
C47 Rh P2 C19 111.47(16)
C46 Rh P2 C19 74.33(16)
C50 Rh P2 C19 153.6(7)
C51 Rh P2 C19 23.3(2)
P3 Rh P2 C19 -56.05(13)
P1 Rh P2 C19 -147.01(13)
C47 Rh P2 C13 -4.65(17)
C46 Rh P2 C13 -41.79(17)
C50 Rh P2 C13 37.5(7)
C51 Rh P2 C13 -92.8(2)
P3 Rh P2 C13 -172.17(14)
P1 Rh P2 C13 96.87(14)
C47 Rh P3 C39 -119.7(5)
C46 Rh P3 C39 -111.46(18)
C50 Rh P3 C39 143.06(16)
C51 Rh P3 C39 176.66(16)
P2 Rh P3 C39 -32.58(13)
P1 Rh P3 C39 56.87(13)
C47 Rh P3 C25 4.0(5)
C46 Rh P3 C25 12.29(18)
C50 Rh P3 C25 -93.19(17)
C51 Rh P3 C25 -59.59(16)
P2 Rh P3 C25 91.17(13)
P1 Rh P3 C25 -179.38(13)
C47 Rh P3 C31 122.2(5)
C46 Rh P3 C31 130.49(18)
C50 Rh P3 C31 25.01(17)
C51 Rh P3 C31 58.60(16)
P2 Rh P3 C31 -150.64(13)
P1 Rh P3 C31 -61.18(13)
C37 P1 C1 C2 0.7(4)
C7 P1 C1 C2 -106.7(3)
Rh P1 C1 C2 122.7(3)
C37 P1 C1 C6 -177.2(3)
C7 P1 C1 C6 75.4(3)
Rh P1 C1 C6 -55.1(3)
C6 C1 C2 C3 2.8(6)
P1 C1 C2 C3 -175.1(3)
C1 C2 C3 C4 -1.9(6)
C2 C3 C4 C5 -0.5(6)
C3 C4 C5 C6 1.9(6)
C4 C5 C6 C1 -1.0(6)
C2 C1 C6 C5 -1.4(5)
P1 C1 C6 C5 176.6(3)
C37 P1 C7 C12 65.7(3)
C1 P1 C7 C12 175.0(3)
Rh P1 C7 C12 -59.3(3)
C37 P1 C7 C8 -114.8(3)
C1 P1 C7 C8 -5.6(3)
Rh P1 C7 C8 120.1(3)
C12 C7 C8 C9 0.3(5)
P1 C7 C8 C9 -179.2(3)
C7 C8 C9 C10 -0.1(6)
C8 C9 C10 C11 -0.4(6)
C9 C10 C11 C12 0.6(6)
C10 C11 C12 C7 -0.4(5)
C8 C7 C12 C11 -0.1(5)
P1 C7 C12 C11 179.5(3)
C38 P2 C13 C14 52.1(3)
C19 P2 C13 C14 160.9(3)
Rh P2 C13 C14 -74.6(3)
C38 P2 C13 C18 -124.7(3)
C19 P2 C13 C18 -15.9(3)
Rh P2 C13 C18 108.6(3)
C18 C13 C14 C15 1.7(5)
P2 C13 C14 C15 -175.3(3)
C13 C14 C15 C16 0.1(5)
C14 C15 C16 C17 -1.4(5)
C15 C16 C17 C18 0.8(6)
C16 C17 C18 C13 1.0(6)
C14 C13 C18 C17 -2.2(5)
P2 C13 C18 C17 174.6(3)
C38 P2 C19 C24 -153.0(3)
C13 P2 C19 C24 99.4(3)
Rh P2 C19 C24 -27.2(3)
C38 P2 C19 C20 32.5(4)
C13 P2 C19 C20 -75.2(3)
Rh P2 C19 C20 158.2(3)
C24 C19 C20 C21 0.6(6)
P2 C19 C20 C21 175.3(3)
C19 C20 C21 C22 -0.6(7)
C20 C21 C22 C23 0.2(7)
C21 C22 C23 C24 0.2(7)
C22 C23 C24 C19 -0.2(6)
C20 C19 C24 C23 -0.2(6)
P2 C19 C24 C23 -175.0(3)
C39 P3 C25 C26 154.5(3)
C31 P3 C25 C26 -100.2(3)
Rh P3 C25 C26 27.7(4)
C39 P3 C25 C30 -26.9(4)
C31 P3 C25 C30 78.5(3)
Rh P3 C25 C30 -153.7(3)
C30 C25 C26 C27 -0.3(6)
P3 C25 C26 C27 178.3(3)
C25 C26 C27 C28 1.2(6)
C26 C27 C28 C29 -0.7(7)
C27 C28 C29 C30 -0.6(7)
C28 C29 C30 C25 1.5(7)
C26 C25 C30 C29 -1.0(6)
P3 C25 C30 C29 -179.7(4)
C39 P3 C31 C36 -13.0(3)
C25 P3 C31 C36 -120.8(3)
Rh P3 C31 C36 110.0(3)
C39 P3 C31 C32 167.7(3)
C25 P3 C31 C32 59.9(3)
Rh P3 C31 C32 -69.3(3)
C36 C31 C32 C33 -3.5(5)
P3 C31 C32 C33 175.9(3)
C31 C32 C33 C34 1.6(6)
C32 C33 C34 C35 1.2(6)
C33 C34 C35 C36 -2.0(6)
C34 C35 C36 C31 0.0(6)
C32 C31 C36 C35 2.7(5)
P3 C31 C36 C35 -176.7(3)
C40 B C37 P1 -162.7(2)
C38 B C37 P1 -41.6(4)
C39 B C37 P1 79.3(3)
C1 P1 C37 B 93.4(3)
C7 P1 C37 B -161.6(3)
Rh P1 C37 B -30.3(3)
C40 B C38 P2 -154.8(3)
C37 B C38 P2 83.6(3)
C39 B C38 P2 -40.8(3)
C19 P2 C38 B 90.7(3)
C13 P2 C38 B -165.5(3)
Rh P2 C38 B -36.0(3)
C40 B C39 P3 -163.1(2)
C38 B C39 P3 80.1(3)
C37 B C39 P3 -41.9(4)
C25 P3 C39 B -161.2(3)
C31 P3 C39 B 96.7(3)
Rh P3 C39 B -29.9(3)
C38 B C40 C41 -125.1(4)
C37 B C40 C41 -3.9(5)
C39 B C40 C41 119.3(4)
C38 B C40 C45 59.1(4)
C37 B C40 C45 -179.7(3)
C39 B C40 C45 -56.6(4)
C45 C40 C41 C42 1.2(6)
B C40 C41 C42 -174.8(4)
C40 C41 C42 C43 -0.4(6)
C41 C42 C43 C44 -0.7(6)
C42 C43 C44 C45 1.0(6)
C43 C44 C45 C40 -0.1(6)
C41 C40 C45 C44 -0.9(6)
B C40 C45 C44 175.3(4)
C50 Rh C46 C47 -67.7(2)
C51 Rh C46 C47 -99.6(2)
P2 Rh C46 C47 103.79(19)
P3 Rh C46 C47 -177.14(16)
P1 Rh C46 C47 20.6(3)
C47 Rh C46 C53 119.7(4)
C50 Rh C46 C53 52.0(3)
C51 Rh C46 C53 20.1(3)
P2 Rh C46 C53 -136.5(3)
P3 Rh C46 C53 -57.5(3)
P1 Rh C46 C53 140.2(2)
C53 C46 C47 C48 0.7(5)
Rh C46 C47 C48 108.0(3)
C53 C46 C47 Rh -107.4(3)
C50 Rh C47 C46 110.1(2)
C51 Rh C47 C46 74.3(2)
P2 Rh C47 C46 -75.82(19)
P3 Rh C47 C46 10.3(6)
P1 Rh C47 C46 -166.21(18)
C46 Rh C47 C48 -118.5(3)
C50 Rh C47 C48 -8.5(3)
C51 Rh C47 C48 -44.2(3)
P2 Rh C47 C48 165.7(2)
P3 Rh C47 C48 -108.2(4)
P1 Rh C47 C48 75.3(2)
C46 C47 C48 C49 -92.7(4)
Rh C47 C48 C49 -9.1(4)
C47 C48 C49 C50 30.8(4)
C48 C49 C50 C51 46.3(5)
C48 C49 C50 Rh -36.8(3)
C47 Rh C50 C51 -96.9(2)
C46 Rh C50 C51 -61.2(2)
P2 Rh C50 C51 -139.7(6)
P3 Rh C50 C51 70.6(2)
P1 Rh C50 C51 160.6(2)
C47 Rh C50 C49 24.6(2)
C46 Rh C50 C49 60.3(3)
C51 Rh C50 C49 121.4(4)
P2 Rh C50 C49 -18.3(9)
P3 Rh C50 C49 -168.0(2)
P1 Rh C50 C49 -77.9(2)
C49 C50 C51 C52 4.6(5)
Rh C50 C51 C52 107.3(3)
C49 C50 C51 Rh -102.7(3)
C47 Rh C51 C50 78.3(2)
C46 Rh C51 C50 116.1(2)
P2 Rh C51 C50 168.74(18)
P3 Rh C51 C50 -112.9(2)
P1 Rh C51 C50 -22.4(2)
C47 Rh C51 C52 -41.0(3)
C46 Rh C51 C52 -3.1(3)
C50 Rh C51 C52 -119.2(4)
P2 Rh C51 C52 49.5(4)
P3 Rh C51 C52 127.9(3)
P1 Rh C51 C52 -141.6(2)
C50 C51 C52 C53 -95.8(4)
Rh C51 C52 C53 -13.5(4)
C47 C46 C53 C52 47.9(5)
Rh C46 C53 C52 -34.1(4)
C51 C52 C53 C46 30.0(4)
